data_7043171
loop_
_publ_author_name
'Okuda, Jun'
'Mukherjee, Debabrata'
'Osseili, Hassan'
'Spaniol, Thomas Paul'

_publ_section_title
;
 Facile ring-opening of THF at lithium induced by a pendant Si-H bond and
 BPh3
;
_journal_name_full 'Dalton Trans.'
_journal_paper_doi 10.1039/C7DT01671A
_journal_year 2017
_chemical_formula_moiety 'C30 H80 K2 N10 Si4'
_chemical_formula_sum 'C30 H80 K2 N10 Si4'
_chemical_formula_weight 771.60
_chemical_name_systematic
;
 ?
;
_chemical_properties_physical ', Air-sensitive,Moisture-sensitive,Heat-sensitive,Oxygen-sensitive'
_space_group_crystal_system monoclinic
_space_group_IT_number 14
_space_group_name_Hall '-P 2yn'
_space_group_name_H-M_alt 'P 1 21/n 1'
_symmetry_space_group_name_Hall '-P 2yn'
_symmetry_space_group_name_H-M 'P 1 21/n 1'
_atom_sites_solution_hydrogens mixed
_audit_creation_method SHELXL-2013
_audit_update_record
;
2017-04-19 deposited with the CCDC.
2017-05-31 downloaded from the CCDC.
;
_cell_angle_alpha 90
_cell_angle_beta 90.829(15)
_cell_angle_gamma 90
_cell_formula_units_Z 2
_cell_length_a 9.338(6)
_cell_length_b 16.547(11)
_cell_length_c 14.617(9)
_cell_measurement_reflns_used 503
_cell_measurement_temperature 100(2)
_cell_measurement_theta_max 16.92
_cell_measurement_theta_min 2.46
_cell_volume 2258(3)
_computing_cell_refinement 'Bruker SAINT'
_computing_data_collection 'Bruker APEX'
_computing_data_reduction 'Bruker SAINT'
_computing_structure_refinement 'SHELXL-2013 (Sheldrick, 2013)'
_computing_structure_solution 'SIR-92 (Altomare 1992)'
_diffrn_ambient_temperature 100(2)
_diffrn_measured_fraction_theta_full 0.973
_diffrn_measured_fraction_theta_max 0.970
_diffrn_measurement_device_type 'Bruker APEX-I CCD'
_diffrn_measurement_method '\w scans'
_diffrn_radiation_monochromator 'multilayer optics'
_diffrn_radiation_source microsource
_diffrn_radiation_type MoK\a
_diffrn_radiation_wavelength 0.71073
_diffrn_reflns_av_R_equivalents 0.2175
_diffrn_reflns_av_unetI/netI 0.2441
_diffrn_reflns_Laue_measured_fraction_full 0.973
_diffrn_reflns_Laue_measured_fraction_max 0.970
_diffrn_reflns_limit_h_max 10
_diffrn_reflns_limit_h_min -11
_diffrn_reflns_limit_k_max 19
_diffrn_reflns_limit_k_min -19
_diffrn_reflns_limit_l_max 17
_diffrn_reflns_limit_l_min -17
_diffrn_reflns_number 12450
_diffrn_reflns_point_group_measured_fraction_full 0.973
_diffrn_reflns_point_group_measured_fraction_max 0.970
_diffrn_reflns_theta_full 25.242
_diffrn_reflns_theta_max 25.309
_diffrn_reflns_theta_min 1.859
_exptl_absorpt_coefficient_mu 0.348
_exptl_absorpt_correction_T_max 0.7452
_exptl_absorpt_correction_T_min 0.2907
_exptl_absorpt_correction_type multi-scan
_exptl_absorpt_process_details 'sadabs Bruker'
_exptl_crystal_colour colorless
_exptl_crystal_density_diffrn 1.135
_exptl_crystal_description block
_exptl_crystal_F_000 848
_exptl_crystal_recrystallization_method 'Re-crystallisation from solvent: n-pentane'
_exptl_crystal_size_max 0.250
_exptl_crystal_size_mid 0.200
_exptl_crystal_size_min 0.080
_refine_diff_density_max 0.405
_refine_diff_density_min -0.447
_refine_diff_density_rms 0.092
_refine_ls_extinction_method none
_refine_ls_goodness_of_fit_ref 0.887
_refine_ls_hydrogen_treatment mixed
_refine_ls_matrix_type full
_refine_ls_number_parameters 214
_refine_ls_number_reflns 3985
_refine_ls_number_restraints 0
_refine_ls_restrained_S_all 0.887
_refine_ls_R_factor_all 0.1809
_refine_ls_R_factor_gt 0.0717
_refine_ls_shift/su_max 0.000
_refine_ls_shift/su_mean 0.000
_refine_ls_structure_factor_coef Fsqd
_refine_ls_weighting_details 'w=1/[\s^2^(Fo^2^)+(0.0546P)^2^] where P=(Fo^2^+2Fc^2^)/3'
_refine_ls_weighting_scheme calc
_refine_ls_wR_factor_gt 0.1415
_refine_ls_wR_factor_ref 0.1783
_reflns_Friedel_coverage 0.000
_reflns_number_gt 1736
_reflns_number_total 3985
_reflns_threshold_expression 'I > 2\s(I)'
_cod_data_source_file c7dt01671a2.cif
_cod_data_source_block 3
_cod_database_code 7043171
_shelx_space_group_comment
;
The symmetry employed for this shelxl refinement is uniquely defined
by the following loop, which should always be used as a source of
symmetry information in preference to the above space-group names.
They are only intended as comments.
;
_shelx_estimated_absorpt_t_min 0.918
_shelx_estimated_absorpt_t_max 0.973
_shelxl_version_number 2013-4

loop_
_space_group_symop_operation_xyz
'x, y, z'
'-x+1/2, y+1/2, -z+1/2'
'-x, -y, -z'
'x-1/2, -y-1/2, z-1/2'

loop_
_atom_site_label
_atom_site_type_symbol
_atom_site_fract_x
_atom_site_fract_y
_atom_site_fract_z
_atom_site_U_iso_or_equiv
_atom_site_adp_type
_atom_site_occupancy
_atom_site_site_symmetry_order
_atom_site_calc_flag
_atom_site_refinement_flags_posn
_atom_site_refinement_flags_adp
_atom_site_refinement_flags_occupancy
_atom_site_disorder_assembly
_atom_site_disorder_group
K1 K 0.48140(12) -0.00690(8) 0.64731(8) 0.0268(4) Uani 1 1 d . . . . .
Si1 Si 0.47046(16) -0.18618(11) 0.46455(12) 0.0291(5) Uani 1 1 d . . . . .
H1 H 0.462(4) -0.205(3) 0.364(3) 0.035 Uiso 1 1 d . U . . .
Si2 Si 0.75811(16) -0.10523(11) 0.51587(12) 0.0293(5) Uani 1 1 d . . . . .
H2 H 0.790(5) -0.042(3) 0.586(3) 0.035 Uiso 1 1 d . U . . .
N1 N 0.5862(5) -0.1426(3) 0.7496(3) 0.0421(14) Uani 1 1 d . . . . .
H1A H 0.5950 -0.1193 0.6958 0.051 Uiso 0.629(9) 1 calc R U P A 1
H1B H 0.5451 -0.1292 0.6972 0.051 Uiso 0.371(9) 1 calc R U P A 2
N2 N 0.7074(4) 0.0227(3) 0.7918(3) 0.0330(13) Uani 1 1 d . . . . .
N3 N 0.3923(4) 0.0719(3) 0.8237(3) 0.0286(12) Uani 1 1 d . . . . .
N4 N 0.2754(5) -0.0980(3) 0.7827(4) 0.0408(15) Uani 1 1 d . . . . .
N5 N 0.5832(4) -0.1145(3) 0.4962(3) 0.0303(13) Uani 1 1 d . . . . .
C1A C 0.6823(11) -0.1333(6) 0.8196(8) 0.038(3) Uiso 0.629(9) 1 d . . P A 1
H1C H 0.7415 -0.1827 0.8254 0.046 Uiso 0.629(9) 1 calc R U P A 1
H1D H 0.6305 -0.1258 0.8776 0.046 Uiso 0.629(9) 1 calc R U P A 1
C2A C 0.7783(10) -0.0613(7) 0.8034(8) 0.031(3) Uiso 0.629(9) 1 d . . P A 1
H2A H 0.8342 -0.0723 0.7478 0.037 Uiso 0.629(9) 1 calc R U P A 1
H2B H 0.8473 -0.0579 0.8553 0.037 Uiso 0.629(9) 1 calc R U P A 1
C3A C 0.6459(11) 0.0440(8) 0.8756(8) 0.042(3) Uiso 0.629(9) 1 d . . P A 1
H3A H 0.7210 0.0659 0.9172 0.050 Uiso 0.629(9) 1 calc R U P A 1
H3B H 0.6051 -0.0047 0.9045 0.050 Uiso 0.629(9) 1 calc R U P A 1
C4A C 0.5249(10) 0.1089(7) 0.8616(8) 0.040(3) Uiso 0.629(9) 1 d . . P A 1
H4A H 0.5039 0.1347 0.9211 0.048 Uiso 0.629(9) 1 calc R U P A 1
H4B H 0.5585 0.1514 0.8194 0.048 Uiso 0.629(9) 1 calc R U P A 1
C5A C 0.3167(11) 0.0225(6) 0.8886(7) 0.027(3) Uiso 0.629(9) 1 d . . P A 1
H5A H 0.2692 0.0584 0.9330 0.032 Uiso 0.629(9) 1 calc R U P A 1
H5B H 0.3872 -0.0108 0.9229 0.032 Uiso 0.629(9) 1 calc R U P A 1
C6A C 0.2058(10) -0.0325(6) 0.8465(7) 0.028(3) Uiso 0.629(9) 1 d . . P A 1
H6A H 0.1365 0.0000 0.8103 0.033 Uiso 0.629(9) 1 calc R U P A 1
H6B H 0.1527 -0.0600 0.8957 0.033 Uiso 0.629(9) 1 calc R U P A 1
C7A C 0.3472(9) -0.1565(6) 0.8328(7) 0.028(3) Uiso 0.629(9) 1 d . . P A 1
H7A H 0.2777 -0.1966 0.8557 0.034 Uiso 0.629(9) 1 calc R U P A 1
H7B H 0.3953 -0.1311 0.8863 0.034 Uiso 0.629(9) 1 calc R U P A 1
C8A C 0.4581(11) -0.1990(6) 0.7746(8) 0.034(3) Uiso 0.629(9) 1 d . . P A 1
H8A H 0.4114 -0.2186 0.7176 0.041 Uiso 0.629(9) 1 calc R U P A 1
H8B H 0.4954 -0.2467 0.8083 0.041 Uiso 0.629(9) 1 calc R U P A 1
C1B C 0.7544(17) -0.1166(11) 0.7810(12) 0.034(5) Uiso 0.371(9) 1 d . . P A 2
H1E H 0.8010 -0.1625 0.8131 0.041 Uiso 0.371(9) 1 calc R U P A 2
H1F H 0.8107 -0.1041 0.7259 0.041 Uiso 0.371(9) 1 calc R U P A 2
C2B C 0.7523(17) -0.0403(11) 0.8463(13) 0.031(5) Uiso 0.371(9) 1 d . . P A 2
H2C H 0.6853 -0.0489 0.8973 0.037 Uiso 0.371(9) 1 calc R U P A 2
H2D H 0.8490 -0.0296 0.8721 0.037 Uiso 0.371(9) 1 calc R U P A 2
C3B C 0.6481(16) 0.0903(11) 0.8606(12) 0.029(5) Uiso 0.371(9) 1 d . . P A 2
H3C H 0.7162 0.0956 0.9129 0.034 Uiso 0.371(9) 1 calc R U P A 2
H3D H 0.6451 0.1428 0.8284 0.034 Uiso 0.371(9) 1 calc R U P A 2
C4B C 0.5112(15) 0.0736(11) 0.8947(12) 0.028(4) Uiso 0.371(9) 1 d . . P A 2
H4C H 0.4879 0.1149 0.9412 0.033 Uiso 0.371(9) 1 calc R U P A 2
H4D H 0.5142 0.0206 0.9260 0.033 Uiso 0.371(9) 1 calc R U P A 2
C5B C 0.262(2) 0.0227(11) 0.8573(15) 0.039(5) Uiso 0.371(9) 1 d . . P A 2
H5C H 0.2327 0.0440 0.9175 0.046 Uiso 0.371(9) 1 calc R U P A 2
H5D H 0.1808 0.0311 0.8139 0.046 Uiso 0.371(9) 1 calc R U P A 2
C6B C 0.289(2) -0.0657(11) 0.8662(13) 0.044(6) Uiso 0.371(9) 1 d . . P A 2
H6C H 0.3860 -0.0755 0.8913 0.053 Uiso 0.371(9) 1 calc R U P A 2
H6D H 0.2183 -0.0903 0.9079 0.053 Uiso 0.371(9) 1 calc R U P A 2
C7B C 0.3642(18) -0.1880(11) 0.7889(14) 0.037(5) Uiso 0.371(9) 1 d . . P A 2
H7C H 0.3176 -0.2217 0.8358 0.045 Uiso 0.371(9) 1 calc R U P A 2
H7D H 0.3519 -0.2160 0.7295 0.045 Uiso 0.371(9) 1 calc R U P A 2
C8B C 0.5260(17) -0.1843(10) 0.8119(13) 0.033(5) Uiso 0.371(9) 1 d . . P A 2
H8C H 0.5419 -0.1588 0.8724 0.039 Uiso 0.371(9) 1 calc R U P A 2
H8D H 0.5668 -0.2395 0.8138 0.039 Uiso 0.371(9) 1 calc R U P A 2
C9 C 0.8152(6) 0.0747(4) 0.7529(4) 0.052(2) Uani 1 1 d . . . . .
H9A H 0.7715 0.1264 0.7352 0.078 Uiso 1 1 calc R U . . .
H9B H 0.8554 0.0487 0.6988 0.078 Uiso 1 1 calc R U . . .
H9C H 0.8916 0.0843 0.7983 0.078 Uiso 1 1 calc R U . . .
C10 C 0.3182(7) 0.1462(4) 0.7999(5) 0.063(2) Uani 1 1 d . . . . .
H10A H 0.2309 0.1335 0.7648 0.095 Uiso 1 1 calc R U . . .
H10B H 0.3808 0.1802 0.7628 0.095 Uiso 1 1 calc R U . . .
H10C H 0.2930 0.1752 0.8558 0.095 Uiso 1 1 calc R U . . .
C11 C 0.1449(5) -0.1295(4) 0.7392(4) 0.0380(17) Uani 1 1 d . . . . .
H11A H 0.0830 -0.1527 0.7859 0.057 Uiso 1 1 calc R U . . .
H11B H 0.1701 -0.1714 0.6949 0.057 Uiso 1 1 calc R U . . .
H11C H 0.0943 -0.0854 0.7077 0.057 Uiso 1 1 calc R U . . .
C12 C 0.2820(5) -0.1596(4) 0.4918(4) 0.0407(18) Uani 1 1 d . . . . .
H12A H 0.2716 -0.1561 0.5583 0.061 Uiso 1 1 calc R U . . .
H12B H 0.2175 -0.2013 0.4674 0.061 Uiso 1 1 calc R U . . .
H12C H 0.2577 -0.1074 0.4640 0.061 Uiso 1 1 calc R U . . .
C13 C 0.5011(6) -0.2890(4) 0.5124(4) 0.0416(18) Uani 1 1 d . . . . .
H13A H 0.5952 -0.3087 0.4938 0.062 Uiso 1 1 calc R U . . .
H13B H 0.4265 -0.3257 0.4894 0.062 Uiso 1 1 calc R U . . .
H13C H 0.4976 -0.2868 0.5793 0.062 Uiso 1 1 calc R U . . .
C14 C 0.8547(6) -0.1982(4) 0.5597(4) 0.0418(18) Uani 1 1 d . . . . .
H14A H 0.8060 -0.2188 0.6139 0.063 Uiso 1 1 calc R U . . .
H14B H 0.9537 -0.1841 0.5761 0.063 Uiso 1 1 calc R U . . .
H14C H 0.8544 -0.2397 0.5120 0.063 Uiso 1 1 calc R U . . .
C15 C 0.8669(6) -0.0688(4) 0.4178(4) 0.0445(19) Uani 1 1 d . . . . .
H15A H 0.8731 -0.1115 0.3716 0.067 Uiso 1 1 calc R U . . .
H15B H 0.9634 -0.0547 0.4397 0.067 Uiso 1 1 calc R U . . .
H15C H 0.8213 -0.0210 0.3906 0.067 Uiso 1 1 calc R U . . .

loop_
_atom_site_aniso_label
_atom_site_aniso_U_11
_atom_site_aniso_U_22
_atom_site_aniso_U_33
_atom_site_aniso_U_23
_atom_site_aniso_U_13
_atom_site_aniso_U_12
K1 0.0276(7) 0.0310(8) 0.0218(8) 0.0004(6) 0.0011(6) 0.0005(6)
Si1 0.0262(9) 0.0346(11) 0.0266(12) 0.0011(8) 0.0023(8) 0.0002(8)
Si2 0.0225(8) 0.0332(11) 0.0322(12) 0.0018(9) 0.0008(8) 0.0014(8)
N1 0.055(3) 0.040(4) 0.031(4) 0.015(3) -0.003(3) -0.002(3)
N2 0.024(3) 0.048(4) 0.027(3) 0.001(3) 0.001(2) -0.005(2)
N3 0.028(3) 0.032(3) 0.025(3) -0.004(2) -0.002(2) -0.001(2)
N4 0.041(3) 0.050(4) 0.032(4) 0.003(3) -0.008(3) -0.022(3)
N5 0.022(2) 0.032(3) 0.037(4) 0.004(3) -0.001(2) 0.001(2)
C9 0.050(4) 0.063(5) 0.043(5) 0.001(4) -0.002(4) -0.026(4)
C10 0.084(5) 0.044(5) 0.062(6) 0.007(4) 0.019(4) 0.012(4)
C11 0.026(3) 0.047(4) 0.042(5) 0.003(3) 0.000(3) 0.003(3)
C12 0.027(3) 0.053(5) 0.042(5) -0.002(4) 0.002(3) 0.003(3)
C13 0.035(3) 0.037(4) 0.053(5) -0.009(3) -0.003(3) 0.000(3)
C14 0.028(3) 0.042(4) 0.055(5) 0.002(4) -0.009(3) 0.002(3)
C15 0.027(3) 0.062(5) 0.045(5) 0.000(4) -0.001(3) -0.005(3)

loop_
_atom_type_symbol
_atom_type_description
_atom_type_scat_dispersion_real
_atom_type_scat_dispersion_imag
_atom_type_scat_source
C C 0.0033 0.0016 'International Tables Vol C Tables 4.2.6.8 and 6.1.1.4'
H H 0.0000 0.0000 'International Tables Vol C Tables 4.2.6.8 and 6.1.1.4'
N N 0.0061 0.0033 'International Tables Vol C Tables 4.2.6.8 and 6.1.1.4'
K K 0.2009 0.2494 'International Tables Vol C Tables 4.2.6.8 and 6.1.1.4'
Si Si 0.0817 0.0704 'International Tables Vol C Tables 4.2.6.8 and 6.1.1.4'

loop_
_geom_angle_atom_site_label_1
_geom_angle_atom_site_label_2
_geom_angle_atom_site_label_3
_geom_angle
_geom_angle_site_symmetry_1
_geom_angle_site_symmetry_3
N1 K1 N5 165.26(14) . 3_656
N1 K1 N5 79.02(15) . .
N5 K1 N5 86.81(14) 3_656 .
N1 K1 N2 61.92(14) . .
N5 K1 N2 121.43(14) 3_656 .
N5 K1 N2 112.79(13) . .
N1 K1 N3 89.37(15) . .
N5 K1 N3 104.87(14) 3_656 .
N5 K1 N3 168.30(13) . .
N2 K1 N3 61.84(13) . .
N1 K1 N4 60.36(14) . .
N5 K1 N4 130.36(13) 3_656 .
N5 K1 N4 112.31(14) . .
N2 K1 N4 93.73(14) . .
N5 K1 Si1 98.53(11) . 3_656
N2 K1 Si1 94.77(11) . 3_656
N3 K1 Si1 92.42(11) . 3_656
N1 K1 Si2 71.58(11) . .
N5 K1 Si2 93.92(10) 3_656 .
N5 K1 Si2 26.97(8) . .
N2 K1 Si2 86.97(11) . .
N4 K1 Si2 124.19(12) . .
Si1 K1 Si2 93.59(6) 3_656 .
N1 K1 Si2 156.83(11) . 3_656
N5 K1 Si2 91.02(10) . 3_656
N3 K1 Si2 99.27(10) . 3_656
N4 K1 Si2 105.80(11) . 3_656
Si2 K1 Si2 107.99(6) . 3_656
N1 K1 K1 121.93(12) . 3_656
N5 K1 K1 43.78(10) 3_656 3_656
N5 K1 K1 43.03(9) . 3_656
N2 K1 K1 128.67(11) . 3_656
N3 K1 K1 148.65(11) . 3_656
N4 K1 K1 134.88(10) . 3_656
Si1 K1 K1 59.48(4) 3_656 3_656
Si2 K1 K1 55.18(4) . 3_656
Si2 K1 K1 52.80(4) 3_656 3_656
N5 K1 H2 95.9(9) 3_656 .
N2 K1 H2 65.6(9) . .
N3 K1 H2 127.0(9) . .
N4 K1 H2 132.1(9) . .
Si1 K1 H2 85.0(9) 3_656 .
Si2 K1 H2 117.4(9) 3_656 .
N5 Si1 C13 117.3(2) . .
N5 Si1 C12 111.8(3) . .
C13 Si1 C12 106.0(3) . .
C13 Si1 K1 163.28(19) . 3_656
C12 Si1 K1 90.7(2) . 3_656
N5 Si1 H1 116.9(18) . .
C13 Si1 H1 100.3(19) . .
C12 Si1 H1 102.8(16) . .
N5 Si2 C15 116.2(2) . .
N5 Si2 C14 116.5(3) . .
C15 Si2 C14 105.1(3) . .
C15 Si2 K1 131.4(2) . .
C14 Si2 K1 121.7(2) . .
N5 Si2 H2 111.7(17) . .
C15 Si2 H2 101.2(19) . .
C14 Si2 H2 104.4(18) . .
K1 Si2 H2 101.6(18) 3_656 .
C1A N1 C8A 112.9(7) . .
C8B N1 C1B 111.1(11) . .
C1A N1 K1 121.4(5) . .
C8A N1 K1 109.5(5) . .
C1B N1 K1 104.6(7) . .
C1A N1 H1A 123.5 . .
C8A N1 H1A 123.5 . .
C8B N1 H1B 124.4 . .
C1B N1 H1B 124.4 . .
C2B N2 C9 118.1(8) . .
C3A N2 C9 119.3(7) . .
C3A N2 C2A 108.1(7) . .
C9 N2 C2A 106.2(5) . .
C2B N2 C3B 105.7(11) . .
C9 N2 C3B 94.6(7) . .
C2B N2 K1 119.3(8) . .
C3A N2 K1 111.2(5) . .
C9 N2 K1 107.8(3) . .
C2A N2 K1 103.0(5) . .
C3B N2 K1 108.0(6) . .
C5A N3 C10 113.7(6) . .
C5A N3 C4A 113.7(7) . .
C10 N3 C4A 97.6(6) . .
C10 N3 C4B 119.5(8) . .
C10 N3 C5B 98.5(8) . .
C4B N3 C5B 111.5(11) . .
C5A N3 K1 117.4(5) . .
C10 N3 K1 107.3(4) . .
C4A N3 K1 105.0(5) . .
C4B N3 K1 112.8(6) . .
C5B N3 K1 105.7(8) . .
C6B N4 C11 127.2(9) . .
C7A N4 C11 112.1(6) . .
C7A N4 C6A 111.7(7) . .
C11 N4 C6A 98.8(5) . .
C6B N4 C7B 105.2(10) . .
C11 N4 C7B 96.5(7) . .
C6B N4 K1 109.4(8) . .
C7A N4 K1 111.8(5) . .
C11 N4 K1 114.1(4) . .
C6A N4 K1 107.6(4) . .
C7B N4 K1 98.6(7) . .
Si1 N5 K1 99.6(2) . 3_656
Si2 N5 K1 104.5(2) . 3_656
Si1 N5 K1 115.2(2) . .
Si2 N5 K1 98.0(2) . .
K1 N5 K1 93.19(14) 3_656 .
N1 C1A C2A 110.9(9) . .
N1 C1A H1C 109.5 . .
C2A C1A H1C 109.5 . .
N1 C1A H1D 109.5 . .
C2A C1A H1D 109.5 . .
H1C C1A H1D 108.0 . .
C1A C2A N2 118.1(8) . .
C1A C2A H2A 107.8 . .
N2 C2A H2A 107.8 . .
C1A C2A H2B 107.8 . .
N2 C2A H2B 107.8 . .
H2A C2A H2B 107.1 . .
N2 C3A C4A 111.2(9) . .
N2 C3A H3A 109.4 . .
C4A C3A H3A 109.4 . .
N2 C3A H3B 109.4 . .
C4A C3A H3B 109.4 . .
H3A C3A H3B 108.0 . .
N3 C4A C3A 111.2(9) . .
N3 C4A H4A 109.4 . .
C3A C4A H4A 109.4 . .
N3 C4A H4B 109.4 . .
C3A C4A H4B 109.4 . .
H4A C4A H4B 108.0 . .
N3 C5A C6A 114.5(8) . .
N3 C5A H5A 108.6 . .
C6A C5A H5A 108.6 . .
N3 C5A H5B 108.6 . .
C6A C5A H5B 108.6 . .
H5A C5A H5B 107.6 . .
C5A C6A N4 111.8(7) . .
C5A C6A H6A 109.3 . .
N4 C6A H6A 109.3 . .
C5A C6A H6B 109.3 . .
N4 C6A H6B 109.3 . .
H6A C6A H6B 107.9 . .
N4 C7A C8A 110.9(9) . .
N4 C7A H7A 109.5 . .
C8A C7A H7A 109.5 . .
N4 C7A H7B 109.5 . .
C8A C7A H7B 109.5 . .
H7A C7A H7B 108.0 . .
C7A C8A N1 112.5(8) . .
C7A C8A H8A 109.1 . .
N1 C8A H8A 109.1 . .
C7A C8A H8B 109.1 . .
N1 C8A H8B 109.1 . .
H8A C8A H8B 107.8 . .
C2B C1B N1 110.4(12) . .
C2B C1B H1E 109.6 . .
N1 C1B H1E 109.6 . .
C2B C1B H1F 109.6 . .
N1 C1B H1F 109.6 . .
H1E C1B H1F 108.1 . .
N2 C2B C1B 105.2(14) . .
N2 C2B H2C 110.7 . .
C1B C2B H2C 110.7 . .
N2 C2B H2D 110.7 . .
C1B C2B H2D 110.7 . .
H2C C2B H2D 108.8 . .
C4B C3B N2 114.1(13) . .
C4B C3B H3C 108.7 . .
N2 C3B H3C 108.7 . .
C4B C3B H3D 108.7 . .
N2 C3B H3D 108.7 . .
H3C C3B H3D 107.6 . .
C3B C4B N3 115.0(14) . .
C3B C4B H4C 108.5 . .
N3 C4B H4C 108.5 . .
C3B C4B H4D 108.5 . .
N3 C4B H4D 108.5 . .
H4C C4B H4D 107.5 . .
C6B C5B N3 114.3(14) . .
C6B C5B H5C 108.7 . .
N3 C5B H5C 108.7 . .
C6B C5B H5D 108.7 . .
N3 C5B H5D 108.7 . .
H5C C5B H5D 107.6 . .
N4 C6B C5B 107.5(16) . .
N4 C6B H6C 110.2 . .
C5B C6B H6C 110.2 . .
N4 C6B H6D 110.2 . .
C5B C6B H6D 110.2 . .
H6C C6B H6D 108.5 . .
C8B C7B N4 116.8(13) . .
C8B C7B H7C 108.1 . .
N4 C7B H7C 108.1 . .
C8B C7B H7D 108.1 . .
N4 C7B H7D 108.1 . .
H7C C7B H7D 107.3 . .
N1 C8B C7B 107.8(14) . .
N1 C8B H8C 110.2 . .
C7B C8B H8C 110.2 . .
N1 C8B H8D 110.2 . .
C7B C8B H8D 110.2 . .
H8C C8B H8D 108.5 . .
N2 C9 H9A 109.5 . .
N2 C9 H9B 109.5 . .
H9A C9 H9B 109.5 . .
N2 C9 H9C 109.5 . .
H9A C9 H9C 109.5 . .
H9B C9 H9C 109.5 . .
N3 C10 H10A 109.5 . .
N3 C10 H10B 109.5 . .
H10A C10 H10B 109.5 . .
N3 C10 H10C 109.5 . .
H10A C10 H10C 109.5 . .
H10B C10 H10C 109.5 . .
N4 C11 H11A 109.5 . .
N4 C11 H11B 109.5 . .
H11A C11 H11B 109.5 . .
N4 C11 H11C 109.5 . .
H11A C11 H11C 109.5 . .
H11B C11 H11C 109.5 . .
Si1 C12 H12A 109.5 . .
Si1 C12 H12B 109.5 . .
H12A C12 H12B 109.5 . .
Si1 C12 H12C 109.5 . .
H12A C12 H12C 109.5 . .
H12B C12 H12C 109.5 . .
Si1 C13 H13A 109.5 . .
Si1 C13 H13B 109.5 . .
H13A C13 H13B 109.5 . .
Si1 C13 H13C 109.5 . .
H13A C13 H13C 109.5 . .
H13B C13 H13C 109.5 . .
Si2 C14 H14A 109.5 . .
Si2 C14 H14B 109.5 . .
H14A C14 H14B 109.5 . .
Si2 C14 H14C 109.5 . .
H14A C14 H14C 109.5 . .
H14B C14 H14C 109.5 . .
Si2 C15 H15A 109.5 . .
Si2 C15 H15B 109.5 . .
H15A C15 H15B 109.5 . .
Si2 C15 H15C 109.5 . .
H15A C15 H15C 109.5 . .
H15B C15 H15C 109.5 . .

loop_
_geom_bond_atom_site_label_1
_geom_bond_atom_site_label_2
_geom_bond_distance
_geom_bond_site_symmetry_2
K1 N1 2.862(5) .
K1 N5 2.960(5) 3_656
K1 N5 3.002(5) .
K1 N2 3.005(5) .
K1 N3 3.017(5) .
K1 N4 3.162(5) .
K1 Si1 3.620(3) 3_656
K1 Si2 3.628(2) .
K1 Si2 3.739(2) 3_656
K1 H2 3.09(4) .
Si1 N5 1.648(5) .
Si1 C13 1.860(6) .
Si1 C12 1.863(5) .
Si1 H1 1.50(5) .
Si2 N5 1.662(4) .
Si2 C15 1.869(6) .
Si2 C14 1.890(6) .
Si2 H2 1.48(5) .
N1 C8B 1.280(16) .
N1 C1A 1.361(10) .
N1 C8A 1.565(11) .
N1 C1B 1.686(17) .
N1 H1A 0.8800 .
N1 H1B 0.8800 .
N2 C2B 1.374(17) .
N2 C3A 1.404(11) .
N2 C9 1.448(7) .
N2 C2A 1.548(11) .
N2 C3B 1.607(17) .
N3 C5A 1.444(10) .
N3 C10 1.451(8) .
N3 C4A 1.481(10) .
N3 C4B 1.509(15) .
N3 C5B 1.552(18) .
N4 C6B 1.336(18) .
N4 C7A 1.381(10) .
N4 C11 1.462(6) .
N4 C6A 1.576(11) .
N4 C7B 1.706(19) .
C1A C2A 1.511(14) .
C1A H1C 0.9900 .
C1A H1D 0.9900 .
C2A H2A 0.9900 .
C2A H2B 0.9900 .
C3A C4A 1.569(16) .
C3A H3A 0.9900 .
C3A H3B 0.9900 .
C4A H4A 0.9900 .
C4A H4B 0.9900 .
C5A C6A 1.504(14) .
C5A H5A 0.9900 .
C5A H5B 0.9900 .
C6A H6A 0.9900 .
C6A H6B 0.9900 .
C7A C8A 1.522(13) .
C7A H7A 0.9900 .
C7A H7B 0.9900 .
C8A H8A 0.9900 .
C8A H8B 0.9900 .
C1B C2B 1.58(3) .
C1B H1E 0.9900 .
C1B H1F 0.9900 .
C2B H2C 0.9900 .
C2B H2D 0.9900 .
C3B C4B 1.41(2) .
C3B H3C 0.9900 .
C3B H3D 0.9900 .
C4B H4C 0.9900 .
C4B H4D 0.9900 .
C5B C6B 1.49(3) .
C5B H5C 0.9900 .
C5B H5D 0.9900 .
C6B H6C 0.9900 .
C6B H6D 0.9900 .
C7B C8B 1.54(2) .
C7B H7C 0.9900 .
C7B H7D 0.9900 .
C8B H8C 0.9900 .
C8B H8D 0.9900 .
C9 H9A 0.9800 .
C9 H9B 0.9800 .
C9 H9C 0.9800 .
C10 H10A 0.9800 .
C10 H10B 0.9800 .
C10 H10C 0.9800 .
C11 H11A 0.9800 .
C11 H11B 0.9800 .
C11 H11C 0.9800 .
C12 H12A 0.9800 .
C12 H12B 0.9800 .
C12 H12C 0.9800 .
C13 H13A 0.9800 .
C13 H13B 0.9800 .
C13 H13C 0.9800 .
C14 H14A 0.9800 .
C14 H14B 0.9800 .
C14 H14C 0.9800 .
C15 H15A 0.9800 .
C15 H15B 0.9800 .
C15 H15C 0.9800 .

loop_
_geom_torsion_atom_site_label_1
_geom_torsion_atom_site_label_2
_geom_torsion_atom_site_label_3
_geom_torsion_atom_site_label_4
_geom_torsion
_geom_torsion_site_symmetry_1
_geom_torsion_site_symmetry_4
C13 Si1 N5 Si2 39.3(6) . .
C12 Si1 N5 Si2 162.1(4) . .
K1 Si1 N5 Si2 -124.0(5) 3_656 .
C13 Si1 N5 K1 163.3(2) . 3_656
C12 Si1 N5 K1 -73.9(3) . 3_656
C13 Si1 N5 K1 -98.5(3) . .
C12 Si1 N5 K1 24.3(3) . .
K1 Si1 N5 K1 98.2(2) 3_656 .
C15 Si2 N5 Si1 94.1(5) . .
C14 Si2 N5 Si1 -30.6(6) . .
K1 Si2 N5 Si1 -142.2(5) . .
K1 Si2 N5 Si1 122.4(5) 3_656 .
C15 Si2 N5 K1 -28.3(3) . 3_656
C14 Si2 N5 K1 -153.0(3) . 3_656
K1 Si2 N5 K1 95.4(2) . 3_656
C15 Si2 N5 K1 -123.7(3) . .
C14 Si2 N5 K1 111.5(3) . .
K1 Si2 N5 K1 -95.4(2) 3_656 .
C8B N1 C1A C2A -161.3(12) . .
C8A N1 C1A C2A -163.5(9) . .
C1B N1 C1A C2A 36.6(12) . .
K1 N1 C1A C2A -30.4(12) . .
N1 C1A C2A N2 58.9(14) . .
C2B N2 C2A C1A 76.4(18) . .
C3A N2 C2A C1A 66.4(12) . .
C9 N2 C2A C1A -164.5(9) . .
C3B N2 C2A C1A 81.4(14) . .
K1 N2 C2A C1A -51.4(11) . .
C2B N2 C3A C4A -163.0(12) . .
C9 N2 C3A C4A 80.7(10) . .
C2A N2 C3A C4A -158.0(9) . .
C3B N2 C3A C4A 43.6(14) . .
K1 N2 C3A C4A -45.6(11) . .
C5A N3 C4A C3A 72.3(11) . .
C10 N3 C4A C3A -167.6(9) . .
C4B N3 C4A C3A 52.3(15) . .
C5B N3 C4A C3A 80.0(15) . .
K1 N3 C4A C3A -57.4(10) . .
N2 C3A C4A N3 76.0(13) . .
C10 N3 C5A C6A 84.9(9) . .
C4A N3 C5A C6A -164.6(8) . .
C4B N3 C5A C6A -154.8(10) . .
C5B N3 C5A C6A 27.0(17) . .
K1 N3 C5A C6A -41.5(10) . .
N3 C5A C6A N4 64.6(11) . .
C6B N4 C6A C5A 49.1(14) . .
C7A N4 C6A C5A 72.8(10) . .
C11 N4 C6A C5A -169.1(8) . .
C7B N4 C6A C5A 79.1(14) . .
K1 N4 C6A C5A -50.2(9) . .
C6B N4 C7A C8A -143.3(12) . .
C11 N4 C7A C8A 91.8(9) . .
C6A N4 C7A C8A -158.3(8) . .
C7B N4 C7A C8A 29.9(13) . .
K1 N4 C7A C8A -37.7(10) . .
N4 C7A C8A N1 68.8(12) . .
C8B N1 C8A C7A 74.3(16) . .
C1A N1 C8A C7A 78.1(10) . .
C1B N1 C8A C7A 96.4(14) . .
K1 N1 C8A C7A -60.5(9) . .
C8B N1 C1B C2B -81.2(16) . .
C1A N1 C1B C2B -62.3(15) . .
C8A N1 C1B C2B -94.1(17) . .
K1 N1 C1B C2B 63.4(14) . .
C3A N2 C2B C1B 145.9(14) . .
C9 N2 C2B C1B -96.7(12) . .
C2A N2 C2B C1B -24.4(13) . .
C3B N2 C2B C1B 159.2(12) . .
K1 N2 C2B C1B 37.5(16) . .
N1 C1B C2B N2 -68.5(17) . .
C2B N2 C3B C4B -77.3(17) . .
C3A N2 C3B C4B -50.1(16) . .
C9 N2 C3B C4B 161.8(15) . .
C2A N2 C3B C4B -79.8(17) . .
K1 N2 C3B C4B 51.4(16) . .
N2 C3B C4B N3 -64(2) . .
C5A N3 C4B C3B 157.3(16) . .
C10 N3 C4B C3B -88.0(16) . .
C4A N3 C4B C3B -41.0(15) . .
C5B N3 C4B C3B 158.1(15) . .
K1 N3 C4B C3B 39.4(18) . .
C5A N3 C5B C6B -66(2) . .
C10 N3 C5B C6B 165.2(16) . .
C4A N3 C5B C6B -83(2) . .
C4B N3 C5B C6B -68.3(19) . .
K1 N3 C5B C6B 54.5(18) . .
C7A N4 C6B C5B 163.2(15) . .
C11 N4 C6B C5B -89.4(15) . .
C6A N4 C6B C5B -39.4(11) . .
C7B N4 C6B C5B 159.8(13) . .
K1 N4 C6B C5B 54.7(15) . .
N3 C5B C6B N4 -81(2) . .
C6B N4 C7B C8B -61.6(19) . .
C7A N4 C7B C8B -68.4(18) . .
C11 N4 C7B C8B 166.9(15) . .
C6A N4 C7B C8B -80.5(19) . .
K1 N4 C7B C8B 51.3(16) . .
C1A N1 C8B C7B 156.2(15) . .
C8A N1 C8B C7B -27.4(13) . .
C1B N1 C8B C7B 166.6(14) . .
K1 N1 C8B C7B 34(2) . .
N4 C7B C8B N1 -60(2) . .
